data_4342793
loop_
_publ_author_name
'Zopes, David'
'Hegemann, Corinna'
'Schl\"afer, Johannes'
'Tyrra, Wieland'
'Mathur, Sanjay'

_publ_section_title
;
 Single-source precursors for alloyed gold-silver nanocrystals - a
 molecular metallurgy approach.
;
_journal_issue 8
_journal_name_full 'Inorganic chemistry'
_journal_page_first 3781
_journal_page_last 3787
_journal_paper_doi 10.1021/ic502924s
_journal_volume 54
_journal_year 2015
_chemical_formula_moiety 'C24 H54 Ag P2, C2 Au F6'
_chemical_formula_sum 'C26 H54 Ag Au F6 P2'
_chemical_formula_weight 847.47
_chemical_name_systematic
; 
 ? 
;
_space_group_IT_number 14
_symmetry_cell_setting monoclinic
_symmetry_space_group_name_Hall '-P 2ybc'
_symmetry_space_group_name_H-M 'P 1 21/c 1'
_atom_sites_solution_hydrogens geom
_atom_sites_solution_primary direct
_atom_sites_solution_secondary difmap
_audit_creation_method SHELXL-97
_cell_angle_alpha 90.00
_cell_angle_beta 98.822(3)
_cell_angle_gamma 90.00
_cell_formula_units_Z 2
_cell_length_a 8.7358(3)
_cell_length_b 12.9770(5)
_cell_length_c 15.1248(6)
_cell_measurement_reflns_used 25337
_cell_measurement_temperature 293(2)
_cell_measurement_theta_max 26.85
_cell_measurement_theta_min 2.73
_cell_volume 1694.33(11)
_computing_cell_refinement 'X-Area (Stoe & Cie, 2001)'
_computing_data_collection 'X-Area (Stoe & Cie, 2001)'
_computing_data_reduction 'X-Area (Stoe & Cie, 2001)'
_computing_structure_refinement 'SHELXL-97 (Sheldrick, 1997)'
_computing_structure_solution 'SHELXS-97 (Sheldrick, 1990)'
_diffrn_ambient_temperature 293(2)
_diffrn_detector_area_resol_mean 'not measured'
_diffrn_measured_fraction_theta_full 0.987
_diffrn_measured_fraction_theta_max 0.987
_diffrn_measurement_device_type 'IPDS 2 T (Stoe & Cie)'
_diffrn_measurement_method '\w and \f scans'
_diffrn_radiation_monochromator graphite
_diffrn_radiation_source 'fine-focus sealed tube'
_diffrn_radiation_type MoK\a
_diffrn_radiation_wavelength 0.71073
_diffrn_reflns_av_R_equivalents 0.0749
_diffrn_reflns_av_sigmaI/netI 0.0324
_diffrn_reflns_limit_h_max 11
_diffrn_reflns_limit_h_min -11
_diffrn_reflns_limit_k_max 16
_diffrn_reflns_limit_k_min -16
_diffrn_reflns_limit_l_max 19
_diffrn_reflns_limit_l_min -19
_diffrn_reflns_number 25337
_diffrn_reflns_theta_full 26.85
_diffrn_reflns_theta_max 26.85
_diffrn_reflns_theta_min 2.73
_diffrn_standards_decay_% 'not measured'
_diffrn_standards_interval_count 'not measured'
_diffrn_standards_interval_time 'not measured'
_diffrn_standards_number 'not measured'
_exptl_absorpt_coefficient_mu 5.043
_exptl_absorpt_correction_T_max 0.5362
_exptl_absorpt_correction_T_min 0.4151
_exptl_absorpt_correction_type numerical
_exptl_absorpt_process_details
;
The absorption correction (X-RED; Stoe & Cie, 2001)
was performed after optimizing the crystal shape
using X-SHAPE (Stoe & Cie, 1999).
;
_exptl_crystal_colour colourless
_exptl_crystal_density_diffrn 1.661
_exptl_crystal_density_meas ?
_exptl_crystal_density_method 'not measured'
_exptl_crystal_description dodecahedron
_exptl_crystal_F_000 840
_exptl_crystal_size_max 0.53
_exptl_crystal_size_mid 0.46
_exptl_crystal_size_min 0.35
_refine_diff_density_max 0.925
_refine_diff_density_min -2.209
_refine_diff_density_rms 0.140
_refine_ls_extinction_coef 0.0055(5)
_refine_ls_extinction_expression Fc^*^=kFc[1+0.001xFc^2^\l^3^/sin(2\q)]^-1/4^
_refine_ls_extinction_method SHELXL
_refine_ls_goodness_of_fit_ref 1.079
_refine_ls_hydrogen_treatment constr
_refine_ls_matrix_type full
_refine_ls_number_parameters 167
_refine_ls_number_reflns 3597
_refine_ls_number_restraints 0
_refine_ls_restrained_S_all 1.079
_refine_ls_R_factor_all 0.0488
_refine_ls_R_factor_gt 0.0423
_refine_ls_shift/su_max 0.001
_refine_ls_shift/su_mean 0.000
_refine_ls_structure_factor_coef Fsqd
_refine_ls_weighting_details 'calc w=1/[\s^2^(Fo^2^)+(0.0596P)^2^+2.2090P] where P=(Fo^2^+2Fc^2^)/3'
_refine_ls_weighting_scheme calc
_refine_ls_wR_factor_gt 0.1148
_refine_ls_wR_factor_ref 0.1211
_reflns_number_gt 3027
_reflns_number_total 3597
_reflns_threshold_expression >2sigma(I)
_cod_data_source_file ic502924s_si_003.cif
_cod_data_source_block '[Ag(tBu)2][Au(CF3)2]'
_cod_depositor_comments
;
The following automatic conversions were performed:

'_exptl_crystal_density_meas' value 'not measured' was changed to '?'
- the value is perceived as not measured.

Automatic conversion script
Id: cif_fix_values 3271 2015-04-21 07:52:19Z andrius 

 Adding full bibliography for 4342792--4342794.cif.
;
_cod_original_sg_symbol_H-M 'P 21/c'
_cod_database_code 4342793

loop_
_symmetry_equiv_pos_as_xyz
'x, y, z'
'-x, y+1/2, -z+1/2'
'-x, -y, -z'
'x, -y-1/2, z-1/2'

loop_
_atom_site_label
_atom_site_type_symbol
_atom_site_fract_x
_atom_site_fract_y
_atom_site_fract_z
_atom_site_U_iso_or_equiv
_atom_site_adp_type
_atom_site_occupancy
_atom_site_symmetry_multiplicity
_atom_site_calc_flag
_atom_site_refinement_flags
Ag1 Ag 0.5000 0.0000 0.0000 0.04676(16) Uani 1 2 d S
P1 P 0.64907(11) 0.07533(7) 0.12994(6) 0.0386(2) Uani 1 1 d .
C12 C 0.5966(10) 0.2752(6) 0.0656(7) 0.133(3) Uani 1 1 d .
H12A H 0.5238 0.2420 0.0205 0.199 Uiso 1 1 calc R
H12B H 0.6365 0.3359 0.0409 0.199 Uiso 1 1 calc R
H12C H 0.5458 0.2940 0.1152 0.199 Uiso 1 1 calc R
C11 C 0.7274(6) 0.2028(3) 0.0969(3) 0.0583(11) Uani 1 1 d .
C15 C 0.8131(6) -0.0161(4) 0.1719(4) 0.0600(12) Uani 1 1 d .
C16 C 0.9147(11) -0.0299(9) 0.1015(7) 0.144(4) Uani 1 1 d .
H16A H 0.9613 0.0348 0.0903 0.217 Uiso 1 1 calc R
H16B H 0.8536 -0.0543 0.0473 0.217 Uiso 1 1 calc R
H16C H 0.9943 -0.0793 0.1216 0.217 Uiso 1 1 calc R
C18 C 0.7496(10) -0.1208(5) 0.1845(9) 0.149(4) Uani 1 1 d .
H18A H 0.6832 -0.1180 0.2294 0.223 Uiso 1 1 calc R
H18B H 0.8334 -0.1677 0.2030 0.223 Uiso 1 1 calc R
H18C H 0.6915 -0.1441 0.1290 0.223 Uiso 1 1 calc R
C19 C 0.5181(5) 0.0933(4) 0.2178(3) 0.0584(11) Uani 1 1 d .
C22 C 0.3756(8) 0.1516(7) 0.1767(6) 0.123(3) Uani 1 1 d .
H22A H 0.3265 0.1158 0.1244 0.185 Uiso 1 1 calc R
H22B H 0.4047 0.2195 0.1602 0.185 Uiso 1 1 calc R
H22C H 0.3049 0.1567 0.2192 0.185 Uiso 1 1 calc R
C13 C 0.8071(13) 0.1874(7) 0.0164(7) 0.161(5) Uani 1 1 d .
H13A H 0.8936 0.1418 0.0315 0.241 Uiso 1 1 calc R
H13B H 0.8430 0.2527 -0.0022 0.241 Uiso 1 1 calc R
H13C H 0.7354 0.1581 -0.0315 0.241 Uiso 1 1 calc R
C21 C 0.4565(18) -0.0087(5) 0.2422(11) 0.158(7) Uani 1 1 d .
H21A H 0.4108 -0.0440 0.1888 0.237 Uiso 1 1 calc R
H21B H 0.3796 0.0018 0.2803 0.237 Uiso 1 1 calc R
H21C H 0.5397 -0.0494 0.2731 0.237 Uiso 1 1 calc R
C14 C 0.8395(14) 0.2564(7) 0.1685(7) 0.173(6) Uani 1 1 d .
H14A H 0.9250 0.2114 0.1886 0.260 Uiso 1 1 calc R
H14B H 0.7876 0.2737 0.2180 0.260 Uiso 1 1 calc R
H14C H 0.8771 0.3182 0.1443 0.260 Uiso 1 1 calc R
C20 C 0.5897(10) 0.1517(9) 0.2997(5) 0.151(4) Uani 1 1 d .
H20A H 0.6811 0.1163 0.3276 0.227 Uiso 1 1 calc R
H20B H 0.5168 0.1562 0.3411 0.227 Uiso 1 1 calc R
H20C H 0.6170 0.2198 0.2828 0.227 Uiso 1 1 calc R
C17 C 0.9101(12) 0.0165(7) 0.2590(7) 0.134(4) Uani 1 1 d .
H17A H 0.8445 0.0249 0.3040 0.200 Uiso 1 1 calc R
H17B H 0.9606 0.0807 0.2506 0.200 Uiso 1 1 calc R
H17C H 0.9866 -0.0353 0.2778 0.200 Uiso 1 1 calc R
Au1 Au 0.0000 0.0000 0.5000 0.06202(16) Uani 1 2 d S
F11 F 0.2071(9) 0.1695(7) 0.5330(5) 0.233(5) Uani 1 1 d .
F12 F 0.2944(11) 0.0637(6) 0.4696(13) 0.346(9) Uani 1 1 d .
F13 F 0.1492(15) 0.1519(9) 0.4093(6) 0.305(7) Uani 1 1 d .
C1 C 0.1670(8) 0.0986(6) 0.4782(5) 0.094(2) Uani 1 1 d .

loop_
_atom_site_aniso_label
_atom_site_aniso_U_11
_atom_site_aniso_U_22
_atom_site_aniso_U_33
_atom_site_aniso_U_23
_atom_site_aniso_U_13
_atom_site_aniso_U_12
Ag1 0.0490(3) 0.0508(3) 0.0381(3) -0.00897(15) -0.0011(2) -0.00631(16)
P1 0.0390(5) 0.0402(5) 0.0347(5) -0.0048(4) -0.0002(3) -0.0005(4)
C12 0.110(6) 0.081(5) 0.203(10) 0.074(6) 0.012(6) 0.014(4)
C11 0.062(3) 0.049(2) 0.062(3) 0.000(2) 0.001(2) -0.014(2)
C15 0.057(3) 0.065(3) 0.056(3) 0.004(2) 0.002(2) 0.017(2)
C16 0.123(7) 0.217(10) 0.102(6) 0.037(7) 0.046(5) 0.115(7)
C18 0.103(6) 0.060(4) 0.277(14) 0.034(6) 0.011(7) 0.026(4)
C19 0.058(2) 0.067(3) 0.052(2) -0.011(2) 0.0152(19) 0.002(2)
C22 0.088(5) 0.173(8) 0.119(6) 0.024(6) 0.047(4) 0.065(5)
C13 0.218(10) 0.096(6) 0.210(11) 0.010(6) 0.162(9) -0.024(6)
C21 0.222(14) 0.088(6) 0.207(13) 0.018(5) 0.174(13) 0.003(5)
C14 0.228(11) 0.115(6) 0.143(8) 0.023(6) -0.081(8) -0.108(8)
C20 0.110(6) 0.267(12) 0.082(5) -0.095(7) 0.031(4) -0.026(7)
C17 0.118(7) 0.155(8) 0.104(7) -0.026(5) -0.058(6) 0.067(6)
Au1 0.0653(2) 0.0707(2) 0.0485(2) -0.00332(10) 0.00404(13) -0.01800(11)
F11 0.224(7) 0.271(8) 0.225(7) -0.137(7) 0.106(6) -0.194(7)
F12 0.200(8) 0.135(6) 0.78(3) -0.008(11) 0.309(13) -0.036(6)
F13 0.405(14) 0.323(12) 0.164(6) 0.100(7) -0.034(8) -0.276(12)
C1 0.092(4) 0.116(5) 0.078(4) -0.009(4) 0.027(3) -0.044(4)

loop_
_atom_type_symbol
_atom_type_description
_atom_type_scat_dispersion_real
_atom_type_scat_dispersion_imag
_atom_type_scat_source
C C 0.0033 0.0016 'International Tables Vol C Tables 4.2.6.8 and 6.1.1.4'
H H 0.0000 0.0000 'International Tables Vol C Tables 4.2.6.8 and 6.1.1.4'
Ag Ag -0.8971 1.1015 'International Tables Vol C Tables 4.2.6.8 and 6.1.1.4'
Au Au -2.0133 8.8022 'International Tables Vol C Tables 4.2.6.8 and 6.1.1.4'
F F 0.0171 0.0103 'International Tables Vol C Tables 4.2.6.8 and 6.1.1.4'
P P 0.1023 0.0942 'International Tables Vol C Tables 4.2.6.8 and 6.1.1.4'

loop_
_geom_angle_atom_site_label_1
_geom_angle_atom_site_label_2
_geom_angle_atom_site_label_3
_geom_angle
_geom_angle_site_symmetry_1
_geom_angle_site_symmetry_3
P1 Ag1 P1 180.0 3_655 .
C11 P1 C15 110.6(2) . .
C11 P1 C19 111.1(2) . .
C15 P1 C19 110.4(2) . .
C11 P1 Ag1 108.33(15) . .
C15 P1 Ag1 107.93(17) . .
C19 P1 Ag1 108.36(15) . .
C11 C12 H12A 109.5 . .
C11 C12 H12B 109.5 . .
H12A C12 H12B 109.5 . .
C11 C12 H12C 109.5 . .
H12A C12 H12C 109.5 . .
H12B C12 H12C 109.5 . .
C12 C11 C13 104.5(7) . .
C12 C11 C14 108.4(7) . .
C13 C11 C14 108.1(8) . .
C12 C11 P1 110.1(4) . .
C13 C11 P1 109.3(4) . .
C14 C11 P1 115.8(4) . .
C18 C15 C16 104.7(7) . .
C18 C15 C17 108.2(7) . .
C16 C15 C17 109.8(8) . .
C18 C15 P1 109.7(4) . .
C16 C15 P1 109.7(4) . .
C17 C15 P1 114.2(4) . .
C15 C16 H16A 109.5 . .
C15 C16 H16B 109.5 . .
H16A C16 H16B 109.5 . .
C15 C16 H16C 109.5 . .
H16A C16 H16C 109.5 . .
H16B C16 H16C 109.5 . .
C15 C18 H18A 109.5 . .
C15 C18 H18B 109.5 . .
H18A C18 H18B 109.5 . .
C15 C18 H18C 109.5 . .
H18A C18 H18C 109.5 . .
H18B C18 H18C 109.5 . .
C21 C19 C20 111.3(9) . .
C21 C19 C22 103.9(8) . .
C20 C19 C22 107.4(6) . .
C21 C19 P1 110.0(4) . .
C20 C19 P1 114.8(4) . .
C22 C19 P1 108.7(4) . .
C19 C22 H22A 109.5 . .
C19 C22 H22B 109.5 . .
H22A C22 H22B 109.5 . .
C19 C22 H22C 109.5 . .
H22A C22 H22C 109.5 . .
H22B C22 H22C 109.5 . .
C11 C13 H13A 109.5 . .
C11 C13 H13B 109.5 . .
H13A C13 H13B 109.5 . .
C11 C13 H13C 109.5 . .
H13A C13 H13C 109.5 . .
H13B C13 H13C 109.5 . .
C19 C21 H21A 109.5 . .
C19 C21 H21B 109.5 . .
H21A C21 H21B 109.5 . .
C19 C21 H21C 109.5 . .
H21A C21 H21C 109.5 . .
H21B C21 H21C 109.5 . .
C11 C14 H14A 109.5 . .
C11 C14 H14B 109.5 . .
H14A C14 H14B 109.5 . .
C11 C14 H14C 109.5 . .
H14A C14 H14C 109.5 . .
H14B C14 H14C 109.5 . .
C19 C20 H20A 109.5 . .
C19 C20 H20B 109.5 . .
H20A C20 H20B 109.5 . .
C19 C20 H20C 109.5 . .
H20A C20 H20C 109.5 . .
H20B C20 H20C 109.5 . .
C15 C17 H17A 109.5 . .
C15 C17 H17B 109.5 . .
H17A C17 H17B 109.5 . .
C15 C17 H17C 109.5 . .
H17A C17 H17C 109.5 . .
H17B C17 H17C 109.5 . .
C1 Au1 C1 180.0(4) . 3_556
F12 C1 F13 96.6(10) . .
F12 C1 F11 100.1(9) . .
F13 C1 F11 97.7(9) . .
F12 C1 Au1 118.4(7) . .
F13 C1 Au1 119.6(6) . .
F11 C1 Au1 119.8(5) . .

loop_
_geom_bond_atom_site_label_1
_geom_bond_atom_site_label_2
_geom_bond_distance
_geom_bond_site_symmetry_2
Ag1 P1 2.3935(9) 3_655
Ag1 P1 2.3935(9) .
P1 C11 1.886(5) .
P1 C15 1.893(5) .
P1 C19 1.897(5) .
C12 C11 1.499(8) .
C12 H12A 0.9600 .
C12 H12B 0.9600 .
C12 H12C 0.9600 .
C11 C13 1.506(9) .
C11 C14 1.514(8) .
C15 C18 1.491(9) .
C15 C16 1.498(10) .
C15 C17 1.514(10) .
C16 H16A 0.9600 .
C16 H16B 0.9600 .
C16 H16C 0.9600 .
C18 H18A 0.9600 .
C18 H18B 0.9600 .
C18 H18C 0.9600 .
C19 C21 1.496(8) .
C19 C20 1.504(8) .
C19 C22 1.507(8) .
C22 H22A 0.9600 .
C22 H22B 0.9600 .
C22 H22C 0.9600 .
C13 H13A 0.9600 .
C13 H13B 0.9600 .
C13 H13C 0.9600 .
C21 H21A 0.9600 .
C21 H21B 0.9600 .
C21 H21C 0.9600 .
C14 H14A 0.9600 .
C14 H14B 0.9600 .
C14 H14C 0.9600 .
C20 H20A 0.9600 .
C20 H20B 0.9600 .
C20 H20C 0.9600 .
C17 H17A 0.9600 .
C17 H17B 0.9600 .
C17 H17C 0.9600 .
Au1 C1 2.005(6) .
Au1 C1 2.005(6) 3_556
F11 C1 1.252(8) .
F12 C1 1.227(10) .
F13 C1 1.240(9) .

loop_
_geom_torsion_atom_site_label_1
_geom_torsion_atom_site_label_2
_geom_torsion_atom_site_label_3
_geom_torsion_atom_site_label_4
_geom_torsion
C15 P1 C11 C12 -178.9(5)
C19 P1 C11 C12 -55.9(6)
Ag1 P1 C11 C12 63.0(6)
C15 P1 C11 C13 66.8(6)
C19 P1 C11 C13 -170.2(6)
Ag1 P1 C11 C13 -51.2(6)
C15 P1 C11 C14 -55.4(7)
C19 P1 C11 C14 67.6(7)
Ag1 P1 C11 C14 -173.5(7)
C11 P1 C15 C18 -171.5(6)
C19 P1 C15 C18 65.1(6)
Ag1 P1 C15 C18 -53.1(6)
C11 P1 C15 C16 -57.0(7)
C19 P1 C15 C16 179.6(6)
Ag1 P1 C15 C16 61.3(6)
C11 P1 C15 C17 66.8(7)
C19 P1 C15 C17 -56.6(7)
Ag1 P1 C15 C17 -174.9(6)
C11 P1 C19 C21 179.5(8)
C15 P1 C19 C21 -57.4(8)
Ag1 P1 C19 C21 60.6(8)
C11 P1 C19 C20 -54.1(7)
C15 P1 C19 C20 69.0(6)
Ag1 P1 C19 C20 -173.0(6)
C11 P1 C19 C22 66.3(5)
C15 P1 C19 C22 -170.6(5)
Ag1 P1 C19 C22 -52.6(5)
